data_7232540
loop_
_publ_author_name
'Carvalho, Paulo S.'
'Diniz, Luan F.'
'Tenorio, Juan C.'
'Souza, Matheus S.'
'Franco, Chris H. J.'
'Rial, Rafael C.'
'Warszawski de Oliveira, Karla Regina'
'Nazario, Carlos E. D.'
'Ellena, Javier'

_publ_section_title
;
 Pharmaceutical paroxetine-based organic salts of carboxylic acids with
 optimized properties: the identification and characterization of
 potential novel API solid forms
;
_journal_issue 24
_journal_name_full CrystEngComm
_journal_page_first 3668
_journal_paper_doi 10.1039/C8CE02076K
_journal_volume 21
_journal_year 2019
_chemical_absolute_configuration ad
_chemical_formula_moiety 'C19 H21 F N O3, C4 H3 O4'
_chemical_formula_sum 'C23 H24 F N O7'
_chemical_formula_weight 445.43
_chemical_name_common PRX-MAL
_chemical_name_systematic 'Paroxetine maleate'
_space_group_crystal_system triclinic
_space_group_IT_number 1
_space_group_name_Hall 'P 1'
_space_group_name_H-M_alt 'P 1'
_symmetry_space_group_name_Hall 'P 1'
_symmetry_space_group_name_H-M 'P 1'
_atom_sites_solution_hydrogens mixed
_atom_sites_solution_primary dual
_audit_creation_date 2019-03-10
_audit_creation_method
;
Olex2 1.2
(compiled 2018.05.29 svn.r3508 for OlexSys, GUI svn.r5506)
;
_audit_update_record
;
2019-03-11 deposited with the CCDC.    2019-03-25 downloaded from the CCDC.
;
_cell_angle_alpha 77.740(4)
_cell_angle_beta 77.333(4)
_cell_angle_gamma 71.079(3)
_cell_formula_units_Z 4
_cell_length_a 11.629(2)
_cell_length_b 11.649(2)
_cell_length_c 17.584(5)
_cell_measurement_reflns_used 44075
_cell_measurement_temperature 100(2)
_cell_measurement_theta_max 26.372
_cell_measurement_theta_min 2.230
_cell_volume 2172.6(8)
_computing_molecular_graphics 'Olex2 (Dolomanov et al., 2009)'
_computing_publication_material 'Olex2 (Dolomanov et al., 2009)'
_computing_structure_refinement 'ShelXL (Sheldrick, 2015)'
_computing_structure_solution 'ShelXT (Sheldrick, 2015)'
_diffrn_ambient_temperature 100(2)
_diffrn_measured_fraction_theta_full 0.999
_diffrn_measured_fraction_theta_max 0.988
_diffrn_measurement_device_type 'Bruker APEX-II CCD'
_diffrn_radiation_type MoK\a
_diffrn_radiation_wavelength 0.71073
_diffrn_reflns_av_R_equivalents 0.0430
_diffrn_reflns_av_unetI/netI 0.0515
_diffrn_reflns_Laue_measured_fraction_full 0.999
_diffrn_reflns_Laue_measured_fraction_max 0.988
_diffrn_reflns_limit_h_max 14
_diffrn_reflns_limit_h_min -14
_diffrn_reflns_limit_k_max 14
_diffrn_reflns_limit_k_min -14
_diffrn_reflns_limit_l_max 21
_diffrn_reflns_limit_l_min -21
_diffrn_reflns_number 44075
_diffrn_reflns_point_group_measured_fraction_full 0.998
_diffrn_reflns_point_group_measured_fraction_max 0.987
_diffrn_reflns_theta_full 25.242
_diffrn_reflns_theta_max 26.372
_diffrn_reflns_theta_min 2.230
_exptl_absorpt_coefficient_mu 0.106
_exptl_absorpt_correction_T_max 0.994
_exptl_absorpt_correction_T_min 0.979
_exptl_absorpt_correction_type multi-scan
_exptl_absorpt_process_details 'R.H. Blessing, Acta Crystallogr., Sect A 1995, 51, 33-38'
_exptl_crystal_colour 'clear light colourless'
_exptl_crystal_colour_lustre clear
_exptl_crystal_colour_modifier light
_exptl_crystal_colour_primary colourless
_exptl_crystal_density_diffrn 1.362
_exptl_crystal_description prism
_exptl_crystal_F_000 936
_exptl_crystal_size_max 0.196
_exptl_crystal_size_mid 0.157
_exptl_crystal_size_min 0.06
_refine_diff_density_max 0.692
_refine_diff_density_min -0.344
_refine_diff_density_rms 0.092
_refine_ls_abs_structure_details
;
 Flack x determined using 7124 quotients [(I+)-(I-)]/[(I+)+(I-)]
 (Parsons, Flack and Wagner, Acta Cryst. B69 (2013) 249-259).
;
_refine_ls_abs_structure_Flack 0.1(4)
_refine_ls_extinction_method none
_refine_ls_goodness_of_fit_ref 1.040
_refine_ls_hydrogen_treatment constr
_refine_ls_matrix_type full
_refine_ls_number_parameters 1148
_refine_ls_number_reflns 16775
_refine_ls_number_restraints 174
_refine_ls_restrained_S_all 1.038
_refine_ls_R_factor_all 0.0666
_refine_ls_R_factor_gt 0.0654
_refine_ls_shift/su_max 0.000
_refine_ls_shift/su_mean 0.000
_refine_ls_structure_factor_coef Fsqd
_refine_ls_weighting_details 'w=1/[\s^2^(Fo^2^)+(0.1176P)^2^+1.4441P] where P=(Fo^2^+2Fc^2^)/3'
_refine_ls_weighting_scheme calc
_refine_ls_wR_factor_gt 0.1687
_refine_ls_wR_factor_ref 0.1708
_reflns_Friedel_coverage 0.999
_reflns_Friedel_fraction_full 0.998
_reflns_Friedel_fraction_max 0.987
_reflns_number_gt 16370
_reflns_number_total 16775
_reflns_threshold_expression 'I > 2\s(I)'
_cod_data_source_file c8ce02076k2.cif
_cod_data_source_block prx_mal
_cod_depositor_comments 'Adding full bibliography for 7232537--7232540.cif.'
_cod_original_cell_volume 2172.6(9)
_cod_database_code 7232540
_shelx_shelxl_version_number 2014/7
_shelx_space_group_comment
;
The symmetry employed for this shelxl refinement is uniquely defined
by the following loop, which should always be used as a source of
symmetry information in preference to the above space-group names.
They are only intended as comments.
;
_shelx_estimated_absorpt_t_max 0.994
_shelx_estimated_absorpt_t_min 0.979
_olex2_refinement_description
;
1. Twinned data refinement
 Scales: 0.7444(18)
 0.2556(18)
2. Fixed Uiso
 At 1.2 times of:
  All C(H) groups, All C(H,H) groups, All N(H,H) groups
 At 1.5 times of:
  All O(H) groups
3. Uiso/Uaniso restraints and constraints
Uanis(C11A) = Uanis(C10A)
4. Rigid body (RIGU) restrains
 C14B, C19B, C18B, C17B, C16B, C15B
 with sigma for 1-2 distances of 0.004 and sigma for 1-3 distances of 0.004
 C17A, C16A, C15A, C14A, C19A, C18A
 with sigma for 1-2 distances of 0.004 and sigma for 1-3 distances of 0.004
 O3A, C11A, C10A, O2A, C13A
 with sigma for 1-2 distances of 0.004 and sigma for 1-3 distances of 0.004
 C7A, C8A, C9A, C10A, C11A, C12A
 with sigma for 1-2 distances of 0.004 and sigma for 1-3 distances of 0.004
 C11C, C10C, C9C, C8C, C7C, C12C
 with sigma for 1-2 distances of 0.004 and sigma for 1-3 distances of 0.004
5.a Riding coordinates:
 O6A(H6A), O6B(H6B), O6C(H6C), O6D(H6D)
5.b Ternary CH refined with riding coordinates:
 C4A(H4A), C5A(H5A), C4B(H4B), C5B(H5B), C4C(H4C), C5C(H5C), C4D(H4D), C5D(H5D)
5.c Secondary CH2 refined with riding coordinates:
 N1A(H1AA,H1AB), C1A(H1AC,H1AD), C2A(H2AA,H2AB), C3A(H3AA,H3AB), C6A(H6AA,
 H6AB), C13A(H13A,H13B), N1B(H1BA,H1BB), C1B(H1BC,H1BD), C2B(H2BA,H2BB),
 C3B(H3BA,H3BB), C6B(H6BA,H6BB), C13B(H13C,H13D), N1C(H1CA,H1CB), C1C(H1CC,
 H1CD), C2C(H2CA,H2CB), C3C(H3CA,H3CB), C6C(H6CA,H6CB), C13C(H13E,H13F),
 N1D(H1DA,H1DB), C1D(H1DC,H1DD), C2D(H2DA,H2DB), C3D(H3DA,H3DB), C6D(H6DA,H6DB),
  C13D(H13G,H13H)
5.d Aromatic/amide H refined with riding coordinates:
 C8A(H8A), C9A(H9A), C12A(H12A), C15A(H15A), C16A(H16A), C18A(H18A),
 C19A(H19A), C21A(H21A), C22A(H22A), C8B(H8B), C9B(H9B), C12B(H12B), C15B(H15B),
  C16B(H16B), C18B(H18B), C19B(H19B), C21B(H21B), C22B(H22B), C8C(H8C),
 C9C(H9C), C12C(H12C), C15C(H15C), C16C(H16C), C18C(H18C), C19C(H19C),
 C21C(H21C), C22C(H22C), C8D(H8D), C9D(H9D), C12D(H12D), C15D(H15D), C16D(H16D),
  C18D(H18D), C19D(H19D), C21D(H21D), C22D(H22D)
;
_olex2_submission_special_instructions 'No special instructions were received'

loop_
_space_group_symop_operation_xyz
'x, y, z'

loop_
_atom_site_label
_atom_site_type_symbol
_atom_site_fract_x
_atom_site_fract_y
_atom_site_fract_z
_atom_site_U_iso_or_equiv
_atom_site_adp_type
_atom_site_occupancy
_atom_site_site_symmetry_order
_atom_site_calc_flag
_atom_site_refinement_flags_posn
_atom_site_refinement_flags_adp
N1A N 0.4429(5) 0.2642(5) 0.5817(3) 0.0160(10) Uani 1 1 d . .
H1AA H 0.3989 0.2445 0.5521 0.019 Uiso 1 1 calc R .
H1AB H 0.5086 0.2830 0.5488 0.019 Uiso 1 1 calc R .
O1A O 0.4881(4) -0.0879(4) 0.7353(2) 0.0157(8) Uani 1 1 d . .
O2A O 0.7672(8) -0.5030(5) 0.8922(4) 0.059(2) Uani 1 1 d . U
O3A O 0.7613(6) -0.4954(5) 0.7609(3) 0.0360(12) Uani 1 1 d . U
O4A O 0.5826(4) 0.3829(4) 0.4674(3) 0.0210(9) Uani 1 1 d . .
O5A O 0.6144(4) 0.4767(4) 0.5549(2) 0.0187(9) Uani 1 1 d . .
O6A O 0.7241(4) 0.6231(4) 0.5546(2) 0.0174(9) Uani 1 1 d . .
H6A H 0.6801 0.5768 0.5597 0.026 Uiso 1 1 d R .
O7A O 0.8357(4) 0.7269(4) 0.4670(2) 0.0213(9) Uani 1 1 d . .
C1A C 0.4889(5) 0.1555(5) 0.6398(3) 0.0142(11) Uani 1 1 d . .
H1AC H 0.5472 0.1716 0.6668 0.017 Uiso 1 1 calc R .
H1AD H 0.5341 0.0843 0.6120 0.017 Uiso 1 1 calc R .
C2A C 0.3645(6) 0.3741(5) 0.6172(4) 0.0208(12) Uani 1 1 d . .
H2AA H 0.3345 0.4418 0.5750 0.025 Uiso 1 1 calc R .
H2AB H 0.4136 0.4012 0.6454 0.025 Uiso 1 1 calc R .
C3A C 0.2562(6) 0.3457(6) 0.6739(4) 0.0221(12) Uani 1 1 d . .
H3AA H 0.2037 0.3252 0.6446 0.027 Uiso 1 1 calc R .
H3AB H 0.2063 0.4194 0.6981 0.027 Uiso 1 1 calc R .
C4A C 0.2971(5) 0.2376(5) 0.7396(3) 0.0143(10) Uani 1 1 d . .
H4A H 0.3449 0.2616 0.7713 0.017 Uiso 1 1 calc R .
C5A C 0.3820(5) 0.1239(5) 0.7022(3) 0.0125(10) Uani 1 1 d . .
H5A H 0.3319 0.0935 0.6759 0.015 Uiso 1 1 calc R .
C6A C 0.4330(5) 0.0237(5) 0.7675(3) 0.0132(10) Uani 1 1 d . .
H6AA H 0.4952 0.0454 0.7876 0.016 Uiso 1 1 calc R .
H6AB H 0.3659 0.0142 0.8117 0.016 Uiso 1 1 calc R .
C7A C 0.5493(5) -0.1890(5) 0.7835(3) 0.0143(10) Uani 1 1 d . U
C8A C 0.5492(6) -0.1918(5) 0.8618(3) 0.0178(11) Uani 1 1 d . U
H8A H 0.5016 -0.1228 0.8870 0.021 Uiso 1 1 calc R .
C9A C 0.6201(8) -0.2977(7) 0.9048(4) 0.0309(15) Uani 1 1 d . U
H9A H 0.6215 -0.3021 0.9591 0.037 Uiso 1 1 calc R .
C10A C 0.6867(7) -0.3936(6) 0.8652(4) 0.0265(10) Uani 1 1 d . U
C11A C 0.6834(7) -0.3904(6) 0.7872(4) 0.0265(10) Uani 1 1 d . U
C12A C 0.6153(5) -0.2909(5) 0.7442(3) 0.0149(10) Uani 1 1 d . U
H12A H 0.6122 -0.2897 0.6905 0.018 Uiso 1 1 calc R .
C13A C 0.8030(8) -0.5732(7) 0.8297(5) 0.0359(17) Uani 1 1 d . U
H13A H 0.7665 -0.6422 0.8439 0.043 Uiso 1 1 calc R .
H13B H 0.8938 -0.6075 0.8197 0.043 Uiso 1 1 calc R .
C14A C 0.1856(5) 0.2096(5) 0.7937(3) 0.0156(11) Uani 1 1 d . U
C15A C 0.1027(5) 0.1749(5) 0.7631(4) 0.0180(11) Uani 1 1 d . U
H15A H 0.1148 0.1723 0.7082 0.022 Uiso 1 1 calc R .
C16A C 0.0013(6) 0.1438(6) 0.8133(5) 0.0278(14) Uani 1 1 d . U
H16A H -0.0568 0.1226 0.7928 0.033 Uiso 1 1 calc R .
C17A C -0.0115(6) 0.1450(6) 0.8918(5) 0.0310(15) Uani 1 1 d . U
C18A C 0.0663(7) 0.1835(8) 0.9249(4) 0.0354(16) Uani 1 1 d . U
H18A H 0.0520 0.1899 0.9794 0.042 Uiso 1 1 calc R .
C19A C 0.1664(6) 0.2120(7) 0.8728(4) 0.0259(13) Uani 1 1 d . U
H19A H 0.2238 0.2341 0.8935 0.031 Uiso 1 1 calc R .
C20A C 0.6283(6) 0.4551(5) 0.4844(3) 0.0168(12) Uani 1 1 d . .
C21A C 0.7041(6) 0.5158(5) 0.4187(4) 0.0191(12) Uani 1 1 d . .
H21A H 0.7076 0.4962 0.3683 0.023 Uiso 1 1 calc R .
C22A C 0.7677(6) 0.5924(5) 0.4181(3) 0.0156(11) Uani 1 1 d . .
H22A H 0.8142 0.6135 0.3685 0.019 Uiso 1 1 calc R .
C23A C 0.7773(5) 0.6504(5) 0.4833(3) 0.0139(10) Uani 1 1 d . .
F1A F -0.1108(4) 0.1180(5) 0.9415(3) 0.0506(14) Uani 1 1 d . .
N1B N 0.8785(5) 0.8191(5) 0.5878(3) 0.0181(10) Uani 1 1 d . .
H1BA H 0.9368 0.8539 0.5582 0.022 Uiso 1 1 calc R .
H1BB H 0.8301 0.8146 0.5550 0.022 Uiso 1 1 calc R .
O1B O 0.7530(4) 1.1033(4) 0.7369(2) 0.0172(8) Uani 1 1 d . .
O2B O 0.3951(7) 1.4509(5) 0.8899(4) 0.058(2) Uani 1 1 d . .
O3B O 0.4649(5) 1.4994(4) 0.7575(3) 0.0306(11) Uani 1 1 d . .
O4B O 0.0490(5) -0.0961(5) 0.4772(3) 0.0251(10) Uani 1 1 d . .
O5B O 0.0999(4) -0.0118(4) 0.5617(2) 0.0184(9) Uani 1 1 d . .
O6B O 0.2272(4) 0.1176(4) 0.5581(2) 0.0172(8) Uani 1 1 d . .
H6B H 0.1827 0.0706 0.5650 0.026 Uiso 1 1 d R .
O7B O 0.3548(4) 0.2019(4) 0.4689(3) 0.0208(9) Uani 1 1 d . .
C1B C 0.8012(5) 0.8995(5) 0.6471(4) 0.0171(11) Uani 1 1 d . .
H1BC H 0.7316 0.8675 0.6754 0.021 Uiso 1 1 calc R .
H1BD H 0.7666 0.9835 0.6198 0.021 Uiso 1 1 calc R .
C2B C 0.9410(6) 0.6918(6) 0.6245(4) 0.0212(12) Uani 1 1 d . .
H2BA H 0.8784 0.6509 0.6538 0.025 Uiso 1 1 calc R .
H2BB H 0.9924 0.6433 0.5828 0.025 Uiso 1 1 calc R .
C3B C 1.0200(6) 0.6969(6) 0.6795(4) 0.0193(12) Uani 1 1 d . .
H3BA H 1.0863 0.7322 0.6492 0.023 Uiso 1 1 calc R .
H3BB H 1.0593 0.6124 0.7043 0.023 Uiso 1 1 calc R .
C4B C 0.9453(5) 0.7748(5) 0.7446(3) 0.0143(10) Uani 1 1 d . .
H4B H 0.8819 0.7352 0.7764 0.017 Uiso 1 1 calc R .
C5B C 0.8781(5) 0.9042(5) 0.7071(3) 0.0116(10) Uani 1 1 d . .
H5B H 0.9408 0.9472 0.6790 0.014 Uiso 1 1 calc R .
C6B C 0.7945(5) 0.9763(5) 0.7717(3) 0.0139(10) Uani 1 1 d . .
H6BA H 0.7231 0.9441 0.7941 0.017 Uiso 1 1 calc R .
H6BB H 0.8405 0.9682 0.8147 0.017 Uiso 1 1 calc R .
C7B C 0.6674(5) 1.1835(5) 0.7840(3) 0.0136(10) Uani 1 1 d . .
C8B C 0.6288(6) 1.1540(6) 0.8629(4) 0.0223(13) Uani 1 1 d . .
H8B H 0.6651 1.0745 0.8894 0.027 Uiso 1 1 calc R .
C9B C 0.5367(7) 1.2392(6) 0.9050(4) 0.0319(17) Uani 1 1 d . .
H9B H 0.5090 1.2189 0.9597 0.038 Uiso 1 1 calc R .
C10B C 0.4875(7) 1.3538(6) 0.8641(4) 0.0278(14) Uani 1 1 d . .
C11B C 0.5301(6) 1.3825(5) 0.7852(4) 0.0184(11) Uani 1 1 d . .
C12B C 0.6196(5) 1.3021(5) 0.7427(3) 0.0143(10) Uani 1 1 d . .
H12B H 0.6484 1.3243 0.6883 0.017 Uiso 1 1 calc R .
C13B C 0.3870(7) 1.5493(7) 0.8264(4) 0.0322(16) Uani 1 1 d . .
H13C H 0.4154 1.6140 0.8382 0.039 Uiso 1 1 calc R .
H13D H 0.3007 1.5857 0.8171 0.039 Uiso 1 1 calc R .
C14B C 1.0274(5) 0.7774(5) 0.7985(3) 0.0165(11) Uani 1 1 d . U
C15B C 1.0125(6) 0.7233(7) 0.8780(4) 0.0265(14) Uani 1 1 d . U
H15B H 0.9500 0.6835 0.8977 0.032 Uiso 1 1 calc R .
C16B C 1.0870(7) 0.7268(9) 0.9281(4) 0.0390(18) Uani 1 1 d . U
H16B H 1.0783 0.6879 0.9814 0.047 Uiso 1 1 calc R .
C17B C 1.1737(7) 0.7876(8) 0.8989(5) 0.0361(16) Uani 1 1 d . U
C18B C 1.1923(7) 0.8414(7) 0.8218(5) 0.0335(15) Uani 1 1 d . U
H18B H 1.2548 0.8815 0.8036 0.040 Uiso 1 1 calc R .
C19B C 1.1194(6) 0.8366(6) 0.7709(4) 0.0213(12) Uani 1 1 d . U
H19B H 1.1316 0.8733 0.7173 0.026 Uiso 1 1 calc R .
C20B C 0.1074(6) -0.0339(6) 0.4925(4) 0.0187(12) Uani 1 1 d . .
C21B C 0.1888(6) 0.0173(6) 0.4249(4) 0.0180(12) Uani 1 1 d . .
H21B H 0.1881 -0.0021 0.3752 0.022 Uiso 1 1 calc R .
C22B C 0.2622(6) 0.0855(6) 0.4227(3) 0.0160(11) Uani 1 1 d . .
H22B H 0.3087 0.1030 0.3724 0.019 Uiso 1 1 calc R .
C23B C 0.2831(5) 0.1388(5) 0.4869(3) 0.0114(10) Uani 1 1 d . .
F1B F 1.2475(6) 0.7929(7) 0.9481(4) 0.070(2) Uani 1 1 d . .
N1C N 0.2029(5) 0.5867(5) 0.4125(3) 0.0170(10) Uani 1 1 d . .
H1CA H 0.1692 0.5279 0.4422 0.020 Uiso 1 1 calc R .
H1CB H 0.2054 0.6366 0.4451 0.020 Uiso 1 1 calc R .
O1C O -0.0723(4) 0.7144(4) 0.2573(2) 0.0175(8) Uani 1 1 d . .
O2C O -0.4026(6) 1.0488(8) 0.0827(4) 0.066(2) Uani 1 1 d . .
O3C O -0.4650(5) 0.9947(6) 0.2171(4) 0.0432(15) Uani 1 1 d . .
O4C O 0.2672(4) 0.6685(4) 0.5259(3) 0.0205(9) Uani 1 1 d . .
O5C O 0.4038(4) 0.7441(4) 0.4380(2) 0.0183(9) Uani 1 1 d . .
O6C O 0.5493(4) 0.8552(4) 0.4373(2) 0.0175(9) Uani 1 1 d . .
H6C H 0.5033 0.8156 0.4323 0.026 Uiso 1 1 d R .
O7C O 0.6085(4) 0.9257(4) 0.5246(3) 0.0225(9) Uani 1 1 d . .
C1C C 0.1235(5) 0.6602(5) 0.3529(3) 0.0144(11) Uani 1 1 d . .
H1CC H 0.1539 0.7307 0.3252 0.017 Uiso 1 1 calc R .
H1CD H 0.0383 0.6931 0.3801 0.017 Uiso 1 1 calc R .
C2C C 0.3313(6) 0.5265(6) 0.3754(4) 0.0204(12) Uani 1 1 d . .
H2CA H 0.3800 0.4770 0.4171 0.024 Uiso 1 1 calc R .
H2CB H 0.3708 0.5903 0.3464 0.024 Uiso 1 1 calc R .
C3C C 0.3310(6) 0.4446(6) 0.3193(4) 0.0216(12) Uani 1 1 d . .
H3CA H 0.2982 0.3767 0.3495 0.026 Uiso 1 1 calc R .
H3CB H 0.4167 0.4081 0.2943 0.026 Uiso 1 1 calc R .
C4C C 0.2533(5) 0.5148(5) 0.2553(3) 0.0162(11) Uani 1 1 d . .
H4C H 0.2931 0.5768 0.2218 0.019 Uiso 1 1 calc R .
C5C C 0.1222(5) 0.5844(5) 0.2930(3) 0.0147(10) Uani 1 1 d . .
H5C H 0.0767 0.5233 0.3197 0.018 Uiso 1 1 calc R .
C6C C 0.0551(5) 0.6686(5) 0.2269(3) 0.0151(11) Uani 1 1 d . .
H6CA H 0.0906 0.7378 0.2055 0.018 Uiso 1 1 calc R .
H6CB H 0.0653 0.6223 0.1835 0.018 Uiso 1 1 calc R .
C7C C -0.1468(5) 0.7942(5) 0.2062(3) 0.0147(10) Uani 1 1 d . U
C8C C -0.1091(6) 0.8263(6) 0.1269(4) 0.0231(13) Uani 1 1 d . U
H8C H -0.0259 0.7912 0.1046 0.028 Uiso 1 1 calc R .
C9C C -0.1898(7) 0.9090(8) 0.0782(4) 0.0348(16) Uani 1 1 d . U
H9C H -0.1650 0.9290 0.0231 0.042 Uiso 1 1 calc R .
C10C C -0.3074(7) 0.9596(7) 0.1153(5) 0.0338(16) Uani 1 1 d . U
C11C C -0.3447(6) 0.9294(6) 0.1944(4) 0.0248(13) Uani 1 1 d . U
C12C C -0.2695(5) 0.8441(6) 0.2424(4) 0.0172(11) Uani 1 1 d . U
H12C H -0.2978 0.8199 0.2965 0.021 Uiso 1 1 calc R .
C13C C -0.5054(8) 1.0650(8) 0.1458(6) 0.048(2) Uani 1 1 d . .
H13E H -0.5398 1.1529 0.1516 0.057 Uiso 1 1 calc R .
H13F H -0.5708 1.0374 0.1341 0.057 Uiso 1 1 calc R .
C14C C 0.2472(5) 0.4300(5) 0.2027(4) 0.0173(11) Uani 1 1 d . .
C15C C 0.2766(7) 0.4534(6) 0.1217(4) 0.0293(14) Uani 1 1 d . .
H15C H 0.3051 0.5225 0.0979 0.035 Uiso 1 1 calc R .
C16C C 0.2652(7) 0.3770(7) 0.0743(4) 0.0336(16) Uani 1 1 d . .
H16C H 0.2861 0.3933 0.0185 0.040 Uiso 1 1 calc R .
C17C C 0.2232(7) 0.2779(6) 0.1097(4) 0.0284(15) Uani 1 1 d . .
C18C C 0.1942(6) 0.2507(6) 0.1890(4) 0.0255(14) Uani 1 1 d . .
H18C H 0.1671 0.1805 0.2121 0.031 Uiso 1 1 calc R .
C19C C 0.2052(6) 0.3283(6) 0.2363(4) 0.0211(12) Uani 1 1 d . .
H19C H 0.1837 0.3114 0.2920 0.025 Uiso 1 1 calc R .
C20C C 0.3468(6) 0.7242(5) 0.5080(4) 0.0171(12) Uani 1 1 d . .
C21C C 0.3731(5) 0.7694(6) 0.5740(3) 0.0155(11) Uani 1 1 d . .
H21C H 0.3290 0.7479 0.6245 0.019 Uiso 1 1 calc R .
C22C C 0.4495(5) 0.8358(5) 0.5734(3) 0.0123(10) Uani 1 1 d . .
H22C H 0.4438 0.8620 0.6220 0.015 Uiso 1 1 calc R .
C23C C 0.5419(6) 0.8743(5) 0.5074(3) 0.0155(11) Uani 1 1 d . .
F1C F 0.2116(5) 0.2038(4) 0.0627(3) 0.0438(12) Uani 1 1 d . .
N1D N -0.2375(5) 0.0246(5) 0.4032(3) 0.0193(10) Uani 1 1 d . .
H1DA H -0.2186 0.0686 0.4332 0.023 Uiso 1 1 calc R .
H1DB H -0.2581 -0.0401 0.4357 0.023 Uiso 1 1 calc R .
O1D O 0.1215(4) -0.0333(4) 0.2564(2) 0.0182(8) Uani 1 1 d . .
O2D O 0.5495(5) -0.3094(8) 0.1019(4) 0.056(2) Uani 1 1 d . .
O3D O 0.5315(5) -0.3051(5) 0.2356(3) 0.0322(12) Uani 1 1 d . .
O4D O 0.7939(5) 0.1395(4) 0.5147(3) 0.0253(10) Uani 1 1 d . .
O5D O 0.9186(4) 0.2343(4) 0.4305(3) 0.0202(9) Uani 1 1 d . .
O6D O 1.0471(4) 0.3589(4) 0.4351(2) 0.0198(9) Uani 1 1 d . .
H6D H 1.0036 0.3186 0.4271 0.030 Uiso 1 1 d R .
O7D O 1.0867(4) 0.4421(4) 0.5248(3) 0.0192(9) Uani 1 1 d . .
C1D C -0.1264(6) -0.0227(5) 0.3443(4) 0.0178(11) Uani 1 1 d . .
H1DC H -0.1434 -0.0787 0.3159 0.021 Uiso 1 1 calc R .
H1DD H -0.0563 -0.0702 0.3722 0.021 Uiso 1 1 calc R .
C2D C -0.3465(6) 0.1046(6) 0.3650(4) 0.0206(12) Uani 1 1 d . .
H2DA H -0.3711 0.0562 0.3347 0.025 Uiso 1 1 calc R .
H2DB H -0.4172 0.1349 0.4060 0.025 Uiso 1 1 calc R .
C3D C -0.3131(6) 0.2113(6) 0.3108(4) 0.0208(12) Uani 1 1 d . .
H3DA H -0.2938 0.2621 0.3419 0.025 Uiso 1 1 calc R .
H3DB H -0.3844 0.2629 0.2850 0.025 Uiso 1 1 calc R .
C4D C -0.2007(5) 0.1676(5) 0.2468(3) 0.0161(11) Uani 1 1 d . .
H4D H -0.2239 0.1213 0.2137 0.019 Uiso 1 1 calc R .
C5D C -0.0916(5) 0.0810(5) 0.2853(3) 0.0150(11) Uani 1 1 d . .
H5D H -0.0620 0.1293 0.3135 0.018 Uiso 1 1 calc R .
C6D C 0.0135(5) 0.0272(5) 0.2216(3) 0.0164(11) Uani 1 1 d . .
H6DA H -0.0087 -0.0319 0.1988 0.020 Uiso 1 1 calc R .
H6DB H 0.0286 0.0936 0.1787 0.020 Uiso 1 1 calc R .
C7D C 0.2268(5) -0.0950(5) 0.2098(3) 0.0162(11) Uani 1 1 d . .
C8D C 0.2361(6) -0.0941(6) 0.1297(4) 0.0225(12) Uani 1 1 d . .
H8D H 0.1690 -0.0464 0.1032 0.027 Uiso 1 1 calc R .
C9D C 0.3447(6) -0.1637(8) 0.0873(4) 0.0304(16) Uani 1 1 d . .
H9D H 0.3529 -0.1640 0.0324 0.036 Uiso 1 1 calc R .
C10D C 0.4371(6) -0.2304(7) 0.1287(4) 0.0300(15) Uani 1 1 d . .
C11D C 0.4277(6) -0.2286(6) 0.2078(4) 0.0207(12) Uani 1 1 d . .
C12D C 0.3232(5) -0.1614(6) 0.2507(4) 0.0180(11) Uani 1 1 d . .
H12D H 0.3173 -0.1604 0.3053 0.022 Uiso 1 1 calc R .
C13D C 0.6140(6) -0.3525(8) 0.1684(4) 0.0324(16) Uani 1 1 d . .
H13G H 0.6406 -0.4434 0.1785 0.039 Uiso 1 1 calc R .
H13H H 0.6880 -0.3235 0.1576 0.039 Uiso 1 1 calc R .
C14D C -0.1674(5) 0.2766(5) 0.1941(4) 0.0195(12) Uani 1 1 d . .
C15D C -0.1773(8) 0.3012(7) 0.1146(4) 0.0332(16) Uani 1 1 d . .
H15D H -0.2087 0.2511 0.0935 0.040 Uiso 1 1 calc R .
C16D C -0.1420(9) 0.3976(8) 0.0664(4) 0.0410(19) Uani 1 1 d . .
H16D H -0.1435 0.4116 0.0113 0.049 Uiso 1 1 calc R .
C17D C -0.1043(7) 0.4734(6) 0.0998(5) 0.0359(18) Uani 1 1 d . .
C18D C -0.0953(6) 0.4549(6) 0.1775(5) 0.0296(15) Uani 1 1 d . .
H18D H -0.0673 0.5082 0.1982 0.036 Uiso 1 1 calc R .
C19D C -0.1281(6) 0.3558(6) 0.2254(4) 0.0242(13) Uani 1 1 d . .
H19D H -0.1239 0.3414 0.2801 0.029 Uiso 1 1 calc R .
C20D C 0.8647(6) 0.2059(6) 0.4990(4) 0.0177(12) Uani 1 1 d . .
C21D C 0.8806(6) 0.2527(5) 0.5688(3) 0.0160(11) Uani 1 1 d . .
H21D H 0.8353 0.2279 0.6179 0.019 Uiso 1 1 calc R .
C22D C 0.9498(5) 0.3246(5) 0.5714(3) 0.0135(11) Uani 1 1 d . .
H22D H 0.9456 0.3434 0.6221 0.016 Uiso 1 1 calc R .
C23D C 1.0324(5) 0.3790(5) 0.5058(3) 0.0129(11) Uani 1 1 d . .
F1D F -0.0722(6) 0.5729(5) 0.0518(4) 0.0599(17) Uani 1 1 d . .

loop_
_atom_site_aniso_label
_atom_site_aniso_U_11
_atom_site_aniso_U_22
_atom_site_aniso_U_33
_atom_site_aniso_U_23
_atom_site_aniso_U_13
_atom_site_aniso_U_12
N1A 0.019(2) 0.016(2) 0.013(2) -0.0002(18) -0.0031(19) -0.006(2)
O1A 0.021(2) 0.0074(18) 0.0160(18) -0.0015(14) -0.0067(16) 0.0013(16)
O2A 0.090(5) 0.020(3) 0.054(3) -0.009(2) -0.044(4) 0.024(3)
O3A 0.041(3) 0.014(2) 0.045(3) -0.011(2) -0.013(2) 0.010(2)
O4A 0.021(2) 0.020(2) 0.027(2) -0.0043(17) -0.0046(18) -0.0122(18)
O5A 0.016(2) 0.030(2) 0.0140(19) -0.0001(16) -0.0006(16) -0.0146(18)
O6A 0.021(2) 0.020(2) 0.0129(18) -0.0027(15) -0.0004(16) -0.0094(17)
O7A 0.016(2) 0.033(3) 0.021(2) -0.0074(18) 0.0005(16) -0.0153(19)
C1A 0.016(3) 0.011(2) 0.018(3) 0.001(2) -0.005(2) -0.006(2)
C2A 0.026(3) 0.011(3) 0.025(3) 0.003(2) -0.009(2) -0.005(2)
C3A 0.018(3) 0.016(3) 0.029(3) -0.003(2) -0.008(2) 0.001(2)
C4A 0.013(3) 0.012(3) 0.019(3) -0.002(2) -0.007(2) -0.002(2)
C5A 0.011(3) 0.006(2) 0.021(2) -0.0019(19) -0.006(2) -0.0017(19)
C6A 0.012(2) 0.010(2) 0.016(2) -0.0024(19) -0.004(2) 0.000(2)
C7A 0.013(3) 0.010(2) 0.019(2) 0.0022(19) -0.004(2) -0.003(2)
C8A 0.021(3) 0.015(3) 0.015(2) -0.0042(19) -0.001(2) -0.002(2)
C9A 0.042(4) 0.021(3) 0.023(3) 0.003(2) -0.013(3) 0.001(3)
C10A 0.031(2) 0.0098(19) 0.034(2) -0.0030(16) -0.0102(19) 0.0036(18)
C11A 0.031(2) 0.0098(19) 0.034(2) -0.0030(16) -0.0102(19) 0.0036(18)
C12A 0.017(3) 0.011(2) 0.017(2) -0.0049(19) -0.003(2) -0.003(2)
C13A 0.038(4) 0.018(3) 0.052(4) -0.008(3) -0.023(3) 0.005(3)
C14A 0.009(2) 0.009(2) 0.027(3) -0.002(2) -0.004(2) -0.0005(19)
C15A 0.008(2) 0.012(3) 0.035(3) -0.011(2) -0.006(2) 0.002(2)
C16A 0.006(3) 0.009(3) 0.064(4) -0.005(3) -0.003(3) 0.001(2)
C17A 0.010(3) 0.020(3) 0.048(4) 0.008(3) 0.002(3) 0.003(2)
C18A 0.018(3) 0.044(4) 0.031(3) 0.001(3) 0.000(3) 0.001(3)
C19A 0.010(3) 0.036(4) 0.029(3) -0.006(3) -0.003(2) -0.003(3)
C20A 0.012(3) 0.013(3) 0.020(3) 0.003(2) -0.003(2) -0.001(2)
C21A 0.024(3) 0.013(3) 0.018(3) -0.002(2) -0.002(2) -0.004(2)
C22A 0.016(3) 0.017(3) 0.012(2) -0.005(2) 0.002(2) -0.005(2)
C23A 0.010(3) 0.017(3) 0.016(2) -0.003(2) -0.002(2) -0.006(2)
F1A 0.023(2) 0.048(3) 0.063(3) 0.017(2) 0.005(2) -0.012(2)
N1B 0.021(3) 0.017(2) 0.017(2) -0.0007(18) -0.005(2) -0.006(2)
O1B 0.018(2) 0.0097(19) 0.0198(19) -0.0021(15) -0.0020(16) 0.0013(15)
O2B 0.072(5) 0.020(3) 0.038(3) 0.006(2) 0.028(3) 0.017(3)
O3B 0.034(3) 0.011(2) 0.031(2) 0.0013(17) 0.004(2) 0.0062(19)
O4B 0.027(3) 0.027(2) 0.031(2) -0.0002(19) -0.014(2) -0.017(2)
O5B 0.018(2) 0.023(2) 0.019(2) -0.0039(16) -0.0025(16) -0.0118(18)
O6B 0.022(2) 0.018(2) 0.0154(19) -0.0047(15) -0.0034(16) -0.0081(17)
O7B 0.018(2) 0.027(2) 0.022(2) -0.0045(18) -0.0044(17) -0.0118(18)
C1B 0.010(3) 0.015(3) 0.027(3) -0.007(2) -0.005(2) -0.001(2)
C2B 0.025(3) 0.016(3) 0.023(3) -0.007(2) -0.001(2) -0.006(2)
C3B 0.017(3) 0.016(3) 0.024(3) -0.008(2) -0.002(2) -0.003(2)
C4B 0.009(2) 0.010(2) 0.025(3) -0.004(2) -0.002(2) -0.003(2)
C5B 0.010(2) 0.012(2) 0.013(2) -0.0011(19) -0.0034(19) -0.003(2)
C6B 0.013(3) 0.005(2) 0.021(3) -0.0015(19) -0.003(2) 0.000(2)
C7B 0.008(2) 0.010(3) 0.022(3) -0.004(2) -0.004(2) 0.000(2)
C8B 0.023(3) 0.014(3) 0.025(3) -0.001(2) -0.006(2) 0.002(2)
C9B 0.034(4) 0.012(3) 0.031(3) 0.002(2) 0.014(3) 0.004(3)
C10B 0.030(4) 0.016(3) 0.028(3) -0.004(2) -0.001(3) 0.002(3)
C11B 0.016(3) 0.009(3) 0.027(3) -0.003(2) -0.003(2) 0.000(2)
C12B 0.011(3) 0.012(3) 0.020(3) 0.001(2) -0.005(2) -0.003(2)
C13B 0.033(4) 0.019(3) 0.033(3) -0.007(3) 0.009(3) 0.000(3)
C14B 0.011(2) 0.015(3) 0.023(3) -0.005(2) -0.001(2) -0.001(2)
C15B 0.013(3) 0.035(4) 0.026(3) -0.003(2) 0.002(2) -0.004(3)
C16B 0.025(3) 0.058(5) 0.027(3) -0.009(3) -0.005(3) -0.001(3)
C17B 0.022(3) 0.046(4) 0.047(4) -0.027(3) -0.016(3) 0.002(3)
C18B 0.017(3) 0.024(3) 0.064(4) -0.014(3) -0.017(3) -0.001(3)
C19B 0.015(3) 0.013(3) 0.037(3) -0.003(2) -0.007(2) -0.003(2)
C20B 0.011(3) 0.021(3) 0.022(3) -0.001(2) -0.003(2) -0.003(2)
C21B 0.019(3) 0.017(3) 0.017(3) -0.003(2) -0.006(2) -0.002(2)
C22B 0.017(3) 0.019(3) 0.009(2) -0.005(2) -0.001(2) -0.001(2)
C23B 0.010(3) 0.011(2) 0.013(2) -0.0013(19) -0.006(2) -0.002(2)
F1B 0.044(3) 0.110(5) 0.071(4) -0.050(4) -0.031(3) -0.007(3)
N1C 0.015(2) 0.017(2) 0.023(2) -0.0007(19) -0.008(2) -0.009(2)
O1C 0.0100(19) 0.020(2) 0.0179(19) 0.0026(15) -0.0040(15) -0.0009(16)
O2C 0.024(3) 0.088(6) 0.055(4) 0.036(4) -0.014(3) 0.002(3)
O3C 0.012(2) 0.043(3) 0.062(4) 0.002(3) -0.009(2) 0.005(2)
O4C 0.017(2) 0.023(2) 0.026(2) -0.0042(17) -0.0041(17) -0.0099(18)
O5C 0.026(2) 0.020(2) 0.0150(19) -0.0045(16) -0.0043(17) -0.0135(18)
O6C 0.019(2) 0.018(2) 0.0159(19) -0.0037(15) -0.0031(16) -0.0056(17)
O7C 0.026(2) 0.026(2) 0.021(2) -0.0064(17) 0.0008(18) -0.0170(19)
C1C 0.011(3) 0.012(2) 0.021(3) -0.004(2) -0.002(2) -0.004(2)
C2C 0.012(3) 0.021(3) 0.031(3) -0.005(2) -0.010(2) -0.004(2)
C3C 0.015(3) 0.018(3) 0.029(3) -0.002(2) -0.010(2) 0.003(2)
C4C 0.013(3) 0.009(2) 0.023(3) 0.002(2) -0.004(2) -0.001(2)
C5C 0.008(2) 0.011(2) 0.023(3) 0.001(2) -0.003(2) -0.0006(19)
C6C 0.013(3) 0.013(3) 0.018(3) -0.003(2) -0.001(2) -0.004(2)
C7C 0.011(2) 0.011(2) 0.024(3) 0.000(2) -0.010(2) -0.004(2)
C8C 0.018(3) 0.028(3) 0.025(3) 0.000(2) -0.005(2) -0.009(3)
C9C 0.023(3) 0.045(4) 0.028(3) 0.012(3) -0.007(3) -0.008(3)
C10C 0.021(3) 0.034(4) 0.041(4) 0.011(3) -0.017(3) -0.004(3)
C11C 0.007(3) 0.021(3) 0.046(3) -0.001(3) -0.013(2) -0.001(2)
C12C 0.010(2) 0.019(3) 0.022(3) 0.000(2) -0.005(2) -0.004(2)
C13C 0.028(4) 0.026(4) 0.081(6) 0.015(4) -0.025(4) -0.001(3)
C14C 0.007(2) 0.016(3) 0.028(3) -0.007(2) -0.005(2) 0.002(2)
C15C 0.029(4) 0.018(3) 0.035(4) 0.000(3) -0.005(3) -0.002(3)
C16C 0.033(4) 0.034(4) 0.024(3) -0.004(3) 0.001(3) 0.000(3)
C17C 0.026(3) 0.018(3) 0.043(4) -0.017(3) -0.015(3) 0.005(3)
C18C 0.010(3) 0.018(3) 0.050(4) -0.013(3) -0.008(3) 0.001(2)
C19C 0.010(3) 0.023(3) 0.026(3) -0.005(2) -0.001(2) 0.001(2)
C20C 0.013(3) 0.011(3) 0.028(3) -0.004(2) -0.008(2) 0.000(2)
C21C 0.012(3) 0.019(3) 0.014(2) -0.001(2) 0.001(2) -0.006(2)
C22C 0.012(3) 0.017(3) 0.008(2) -0.0041(19) -0.0004(19) -0.004(2)
C23C 0.017(3) 0.013(3) 0.019(3) -0.002(2) -0.005(2) -0.006(2)
F1C 0.052(3) 0.035(3) 0.047(3) -0.023(2) -0.020(2) 0.001(2)
N1D 0.017(3) 0.025(3) 0.022(2) -0.002(2) -0.005(2) -0.014(2)
O1D 0.013(2) 0.019(2) 0.024(2) -0.0072(16) -0.0047(16) -0.0017(16)
O2D 0.022(3) 0.092(5) 0.040(3) -0.034(3) -0.007(2) 0.019(3)
O3D 0.017(2) 0.043(3) 0.031(3) -0.014(2) -0.0068(19) 0.007(2)
O4D 0.029(3) 0.026(2) 0.029(2) 0.0038(19) -0.0118(19) -0.020(2)
O5D 0.023(2) 0.022(2) 0.021(2) -0.0039(17) -0.0045(17) -0.0118(18)
O6D 0.026(2) 0.020(2) 0.016(2) -0.0002(16) -0.0008(17) -0.0130(19)
O7D 0.024(2) 0.015(2) 0.023(2) -0.0013(16) -0.0048(17) -0.0117(18)
C1D 0.013(3) 0.012(3) 0.026(3) 0.003(2) -0.003(2) -0.004(2)
C2D 0.013(3) 0.027(3) 0.024(3) -0.006(2) -0.001(2) -0.009(2)
C3D 0.010(3) 0.020(3) 0.027(3) -0.003(2) 0.001(2) -0.001(2)
C4D 0.010(3) 0.016(3) 0.021(3) -0.003(2) -0.003(2) -0.001(2)
C5D 0.013(3) 0.009(2) 0.022(3) -0.003(2) -0.002(2) -0.002(2)
C6D 0.012(3) 0.015(3) 0.023(3) -0.003(2) -0.004(2) -0.004(2)
C7D 0.013(3) 0.015(3) 0.021(3) -0.005(2) 0.000(2) -0.005(2)
C8D 0.015(3) 0.027(3) 0.026(3) -0.006(2) -0.002(2) -0.006(2)
C9D 0.018(3) 0.050(5) 0.024(3) -0.018(3) -0.005(2) -0.001(3)
C10D 0.017(3) 0.039(4) 0.029(3) -0.014(3) 0.002(3) 0.000(3)
C11D 0.014(3) 0.024(3) 0.021(3) -0.004(2) -0.001(2) -0.003(2)
C12D 0.012(3) 0.020(3) 0.023(3) -0.009(2) -0.001(2) -0.005(2)
C13D 0.017(3) 0.042(4) 0.036(4) -0.019(3) -0.002(3) 0.003(3)
C14D 0.012(3) 0.013(3) 0.028(3) -0.003(2) -0.001(2) 0.001(2)
C15D 0.037(4) 0.024(4) 0.034(4) -0.011(3) -0.008(3) 0.002(3)
C16D 0.053(5) 0.037(4) 0.022(3) -0.004(3) 0.001(3) -0.004(4)
C17D 0.030(4) 0.016(3) 0.043(4) 0.006(3) 0.010(3) 0.001(3)
C18D 0.019(3) 0.018(3) 0.047(4) 0.002(3) -0.006(3) -0.003(3)
C19D 0.022(3) 0.016(3) 0.033(3) 0.000(2) -0.013(3) -0.001(2)
C20D 0.016(3) 0.014(3) 0.024(3) -0.001(2) -0.007(2) -0.005(2)
C21D 0.018(3) 0.014(3) 0.014(3) 0.001(2) 0.000(2) -0.006(2)
C22D 0.011(3) 0.018(3) 0.009(2) -0.002(2) 0.0033(19) -0.006(2)
C23D 0.011(3) 0.005(2) 0.023(3) -0.002(2) -0.007(2) 0.000(2)
F1D 0.064(4) 0.031(3) 0.062(3) 0.016(2) 0.014(3) -0.013(3)

loop_
_atom_type_symbol
_atom_type_description
_atom_type_scat_dispersion_real
_atom_type_scat_dispersion_imag
_atom_type_scat_source
C C 0.0033 0.0016 'International Tables Vol C Tables 4.2.6.8 and 6.1.1.4'
H H 0.0000 0.0000 'International Tables Vol C Tables 4.2.6.8 and 6.1.1.4'
F F 0.0171 0.0103 'International Tables Vol C Tables 4.2.6.8 and 6.1.1.4'
N N 0.0061 0.0033 'International Tables Vol C Tables 4.2.6.8 and 6.1.1.4'
O O 0.0106 0.0060 'International Tables Vol C Tables 4.2.6.8 and 6.1.1.4'

loop_
_geom_angle_atom_site_label_1
_geom_angle_atom_site_label_2
_geom_angle_atom_site_label_3
_geom_angle
H1AA N1A H1AB 107.6
C1A N1A H1AA 108.7
C1A N1A H1AB 108.7
C1A N1A C2A 114.2(5)
C2A N1A H1AA 108.7
C2A N1A H1AB 108.7
C7A O1A C6A 117.2(4)
C10A O2A C13A 105.5(5)
C11A O3A C13A 104.7(5)
C23A O6A H6A 115.1
N1A C1A H1AC 109.3
N1A C1A H1AD 109.3
N1A C1A C5A 111.5(5)
H1AC C1A H1AD 108.0
C5A C1A H1AC 109.3
C5A C1A H1AD 109.3
N1A C2A H2AA 109.6
N1A C2A H2AB 109.6
N1A C2A C3A 110.4(5)
H2AA C2A H2AB 108.1
C3A C2A H2AA 109.6
C3A C2A H2AB 109.6
C2A C3A H3AA 109.2
C2A C3A H3AB 109.2
C2A C3A C4A 112.0(5)
H3AA C3A H3AB 107.9
C4A C3A H3AA 109.2
C4A C3A H3AB 109.2
C3A C4A H4A 108.6
C3A C4A C5A 109.6(5)
C5A C4A H4A 108.6
C14A C4A C3A 110.2(5)
C14A C4A H4A 108.6
C14A C4A C5A 111.2(4)
C1A C5A H5A 108.8
C4A C5A C1A 111.6(4)
C4A C5A H5A 108.8
C6A C5A C1A 110.3(4)
C6A C5A C4A 108.6(4)
C6A C5A H5A 108.8
O1A C6A C5A 107.9(4)
O1A C6A H6AA 110.1
O1A C6A H6AB 110.1
C5A C6A H6AA 110.1
C5A C6A H6AB 110.1
H6AA C6A H6AB 108.4
O1A C7A C12A 113.7(5)
C8A C7A O1A 124.1(5)
C8A C7A C12A 122.2(5)
C7A C8A H8A 120.2
C7A C8A C9A 119.6(6)
C9A C8A H8A 120.2
C8A C9A H9A 121.3
C10A C9A C8A 117.4(6)
C10A C9A H9A 121.3
C9A C10A O2A 128.6(6)
C9A C10A C11A 122.2(6)
C11A C10A O2A 109.1(6)
O3A C11A C10A 110.7(6)
C12A C11A O3A 127.1(6)
C12A C11A C10A 122.1(6)
C7A C12A H12A 121.8
C11A C12A C7A 116.4(5)
C11A C12A H12A 121.8
O2A C13A O3A 108.6(5)
O2A C13A H13A 110.0
O2A C13A H13B 110.0
O3A C13A H13A 110.0
O3A C13A H13B 110.0
H13A C13A H13B 108.4
C15A C14A C4A 119.7(5)
C19A C14A C4A 121.6(5)
C19A C14A C15A 118.7(6)
C14A C15A H15A 119.9
C14A C15A C16A 120.2(6)
C16A C15A H15A 119.9
C15A C16A H16A 120.8
C17A C16A C15A 118.5(6)
C17A C16A H16A 120.8
C16A C17A C18A 123.3(6)
C16A C17A F1A 119.6(7)
F1A C17A C18A 116.8(7)
C17A C18A H18A 122.1
C19A C18A C17A 115.9(7)
C19A C18A H18A 122.1
C14A C19A C18A 123.2(7)
C14A C19A H19A 118.4
C18A C19A H19A 118.4
O4A C20A O5A 122.9(6)
O4A C20A C21A 117.1(5)
O5A C20A C21A 120.0(6)
C20A C21A H21A 114.3
C22A C21A C20A 131.4(6)
C22A C21A H21A 114.3
C21A C22A H22A 115.0
C21A C22A C23A 129.9(6)
C23A C22A H22A 115.0
O6A C23A C22A 120.8(5)
O7A C23A O6A 121.1(5)
O7A C23A C22A 118.1(5)
H1BA N1B H1BB 107.8
C1B N1B H1BA 109.0
C1B N1B H1BB 109.0
C1B N1B C2B 113.1(4)
C2B N1B H1BA 109.0
C2B N1B H1BB 109.0
C7B O1B C6B 117.3(4)
C10B O2B C13B 106.7(5)
C11B O3B C13B 105.4(5)
C23B O6B H6B 115.5
N1B C1B H1BC 109.5
N1B C1B H1BD 109.5
N1B C1B C5B 110.8(5)
H1BC C1B H1BD 108.1
C5B C1B H1BC 109.5
C5B C1B H1BD 109.5
N1B C2B H2BA 109.7
N1B C2B H2BB 109.7
H2BA C2B H2BB 108.2
C3B C2B N1B 110.0(5)
C3B C2B H2BA 109.7
C3B C2B H2BB 109.7
C2B C3B H3BA 109.2
C2B C3B H3BB 109.2
C2B C3B C4B 112.0(5)
H3BA C3B H3BB 107.9
C4B C3B H3BA 109.2
C4B C3B H3BB 109.2
C3B C4B H4B 108.1
C5B C4B C3B 109.9(5)
C5B C4B H4B 108.1
C14B C4B C3B 110.4(5)
C14B C4B H4B 108.1
C14B C4B C5B 112.2(4)
C1B C5B H5B 108.7
C4B C5B C1B 111.5(4)
C4B C5B H5B 108.7
C6B C5B C1B 109.8(4)
C6B C5B C4B 109.4(4)
C6B C5B H5B 108.7
O1B C6B C5B 107.8(4)
O1B C6B H6BA 110.1
O1B C6B H6BB 110.1
C5B C6B H6BA 110.1
C5B C6B H6BB 110.1
H6BA C6B H6BB 108.5
O1B C7B C12B 113.6(5)
C8B C7B O1B 124.8(5)
C8B C7B C12B 121.5(5)
C7B C8B H8B 119.6
C7B C8B C9B 120.9(6)
C9B C8B H8B 119.6
C8B C9B H9B 121.2
C10B C9B C8B 117.6(6)
C10B C9B H9B 121.2
O2B C10B C9B 129.4(6)
O2B C10B C11B 110.1(6)
C11B C10B C9B 120.5(6)
O3B C11B C10B 109.7(5)
C12B C11B O3B 126.8(5)
C12B C11B C10B 123.4(6)
C7B C12B H12B 122.0
C11B C12B C7B 116.0(5)
C11B C12B H12B 122.0
O2B C13B O3B 107.1(5)
O2B C13B H13C 110.3
O2B C13B H13D 110.3
O3B C13B H13C 110.3
O3B C13B H13D 110.3
H13C C13B H13D 108.6
C15B C14B C4B 121.0(5)
C19B C14B C4B 120.5(5)
C19B C14B C15B 118.5(6)
C14B C15B H15B 119.4
C16B C15B C14B 121.2(7)
C16B C15B H15B 119.4
C15B C16B H16B 120.9
C17B C16B C15B 118.2(7)
C17B C16B H16B 120.9
C16B C17B C18B 122.9(7)
C16B C17B F1B 118.9(8)
F1B C17B C18B 118.2(8)
C17B C18B H18B 120.4
C17B C18B C19B 119.3(7)
C19B C18B H18B 120.4
C14B C19B H19B 120.0
C18B C19B C14B 119.9(7)
C18B C19B H19B 120.0
O4B C20B O5B 123.3(6)
O4B C20B C21B 116.9(5)
O5B C20B C21B 119.9(6)
C20B C21B H21B 114.6
C22B C21B C20B 130.8(6)
C22B C21B H21B 114.6
C21B C22B H22B 114.9
C21B C22B C23B 130.3(6)
C23B C22B H22B 114.9
O6B C23B C22B 120.0(5)
O7B C23B O6B 122.5(5)
O7B C23B C22B 117.5(5)
H1CA N1C H1CB 107.9
C1C N1C H1CA 109.1
C1C N1C H1CB 109.1
C1C N1C C2C 112.4(5)
C2C N1C H1CA 109.1
C2C N1C H1CB 109.1
C7C O1C C6C 117.3(4)
C10C O2C C13C 105.1(6)
C11C O3C C13C 104.9(6)
C23C O6C H6C 115.4
N1C C1C H1CC 109.2
N1C C1C H1CD 109.2
N1C C1C C5C 111.9(4)
H1CC C1C H1CD 107.9
C5C C1C H1CC 109.2
C5C C1C H1CD 109.2
N1C C2C H2CA 109.5
N1C C2C H2CB 109.5
N1C C2C C3C 110.8(5)
H2CA C2C H2CB 108.1
C3C C2C H2CA 109.5
C3C C2C H2CB 109.5
C2C C3C H3CA 109.2
C2C C3C H3CB 109.2
C2C C3C C4C 112.0(5)
H3CA C3C H3CB 107.9
C4C C3C H3CA 109.2
C4C C3C H3CB 109.2
C3C C4C H4C 108.1
C3C C4C C5C 110.3(5)
C5C C4C H4C 108.1
C14C C4C C3C 111.4(5)
C14C C4C H4C 108.1
C14C C4C C5C 110.8(5)
C1C C5C C4C 112.9(5)
C1C C5C H5C 108.8
C1C C5C C6C 109.4(4)
C4C C5C H5C 108.8
C6C C5C C4C 108.1(4)
C6C C5C H5C 108.8
O1C C6C C5C 109.3(4)
O1C C6C H6CA 109.8
O1C C6C H6CB 109.8
C5C C6C H6CA 109.8
C5C C6C H6CB 109.8
H6CA C6C H6CB 108.3
O1C C7C C8C 124.8(5)
O1C C7C C12C 113.9(5)
C8C C7C C12C 121.3(5)
C7C C8C H8C 119.1
C7C C8C C9C 121.9(6)
C9C C8C H8C 119.1
C8C C9C H9C 122.2
C10C C9C C8C 115.6(6)
C10C C9C H9C 122.2
C9C C10C O2C 127.7(7)
C11C C10C O2C 109.6(7)
C11C C10C C9C 122.6(6)
C10C C11C O3C 111.1(6)
C12C C11C O3C 126.1(7)
C12C C11C C10C 122.8(6)
C7C C12C H12C 122.2
C11C C12C C7C 115.6(6)
C11C C12C H12C 122.2
O2C C13C H13E 109.9
O2C C13C H13F 109.9
O3C C13C O2C 108.9(6)
O3C C13C H13E 109.9
O3C C13C H13F 109.9
H13E C13C H13F 108.3
C15C C14C C4C 121.9(6)
C15C C14C C19C 118.6(6)
C19C C14C C4C 119.5(5)
C14C C15C H15C 119.5
C14C C15C C16C 120.9(7)
C16C C15C H15C 119.5
C15C C16C H16C 120.6
C17C C16C C15C 118.7(6)
C17C C16C H16C 120.6
C18C C17C C16C 122.4(6)
C18C C17C F1C 119.2(7)
F1C C17C C16C 118.4(7)
C17C C18C H18C 120.7
C17C C18C C19C 118.5(6)
C19C C18C H18C 120.7
C14C C19C C18C 120.8(6)
C14C C19C H19C 119.6
C18C C19C H19C 119.6
O4C C20C O5C 123.6(6)
O4C C20C C21C 116.1(6)
O5C C20C C21C 120.3(5)
C20C C21C H21C 114.8
C22C C21C C20C 130.3(5)
C22C C21C H21C 114.8
C21C C22C H22C 115.2
C21C C22C C23C 129.7(5)
C23C C22C H22C 115.2
O6C C23C C22C 120.9(5)
O7C C23C O6C 122.7(6)
O7C C23C C22C 116.4(5)
H1DA N1D H1DB 107.8
C1D N1D H1DA 109.1
C1D N1D H1DB 109.1
C1D N1D C2D 112.6(5)
C2D N1D H1DA 109.1
C2D N1D H1DB 109.1
C7D O1D C6D 118.4(4)
C10D O2D C13D 105.6(5)
C11D O3D C13D 105.8(5)
C23D O6D H6D 116.2
N1D C1D H1DC 109.3
N1D C1D H1DD 109.3
N1D C1D C5D 111.6(5)
H1DC C1D H1DD 108.0
C5D C1D H1DC 109.3
C5D C1D H1DD 109.3
N1D C2D H2DA 109.8
N1D C2D H2DB 109.8
H2DA C2D H2DB 108.2
C3D C2D N1D 109.5(5)
C3D C2D H2DA 109.8
C3D C2D H2DB 109.8
C2D C3D H3DA 109.4
C2D C3D H3DB 109.4
C2D C3D C4D 111.4(5)
H3DA C3D H3DB 108.0
C4D C3D H3DA 109.4
C4D C3D H3DB 109.4
C3D C4D H4D 108.3
C5D C4D C3D 110.3(5)
C5D C4D H4D 108.3
C14D C4D C3D 110.3(5)
C14D C4D H4D 108.3
C14D C4D C5D 111.3(5)
C1D C5D C4D 112.2(5)
C1D C5D H5D 108.5
C1D C5D C6D 109.4(4)
C4D C5D H5D 108.5
C4D C5D C6D 109.7(5)
C6D C5D H5D 108.5
O1D C6D C5D 108.7(4)
O1D C6D H6DA 110.0
O1D C6D H6DB 110.0
C5D C6D H6DA 110.0
C5D C6D H6DB 110.0
H6DA C6D H6DB 108.3
O1D C7D C8D 123.9(5)
O1D C7D C12D 114.2(5)
C8D C7D C12D 121.9(5)
C7D C8D H8D 119.8
C7D C8D C9D 120.3(6)
C9D C8D H8D 119.8
C8D C9D H9D 121.5
C10D C9D C8D 116.9(6)
C10D C9D H9D 121.5
C9D C10D O2D 128.1(6)
C9D C10D C11D 122.2(6)
C11D C10D O2D 109.7(6)
O3D C11D C10D 110.7(6)
O3D C11D C12D 127.0(5)
C12D C11D C10D 122.2(6)
C7D C12D H12D 121.8
C11D C12D C7D 116.4(5)
C11D C12D H12D 121.8
O2D C13D H13G 110.1
O2D C13D H13H 110.1
O3D C13D O2D 107.9(5)
O3D C13D H13G 110.1
O3D C13D H13H 110.1
H13G C13D H13H 108.4
C15D C14D C4D 120.8(6)
C15D C14D C19D 119.0(6)
C19D C14D C4D 120.2(6)
C14D C15D H15D 119.8
C16D C15D C14D 120.4(7)
C16D C15D H15D 119.8
C15D C16D H16D 120.8
C15D C16D C17D 118.5(7)
C17D C16D H16D 120.8
C16D C17D F1D 118.7(8)
C18D C17D C16D 123.4(7)
C18D C17D F1D 117.9(8)
C17D C18D H18D 121.1
C17D C18D C19D 117.8(7)
C19D C18D H18D 121.1
C14D C19D H19D 119.6
C18D C19D C14D 120.8(6)
C18D C19D H19D 119.6
O4D C20D O5D 123.7(6)
O4D C20D C21D 115.2(5)
O5D C20D C21D 121.1(5)
C20D C21D H21D 115.3
C22D C21D C20D 129.4(5)
C22D C21D H21D 115.3
C21D C22D H22D 115.3
C21D C22D C23D 129.4(5)
C23D C22D H22D 115.3
O6D C23D C22D 121.2(5)
O7D C23D O6D 122.6(6)
O7D C23D C22D 116.2(5)

loop_
_geom_bond_atom_site_label_1
_geom_bond_atom_site_label_2
_geom_bond_distance
N1A H1AA 0.9100
N1A H1AB 0.9100
N1A C1A 1.478(7)
N1A C2A 1.481(8)
O1A C6A 1.426(6)
O1A C7A 1.382(6)
O2A C10A 1.375(8)
O2A C13A 1.417(10)
O3A C11A 1.367(8)
O3A C13A 1.424(9)
O4A C20A 1.243(8)
O5A C20A 1.283(8)
O6A H6A 0.8358
O6A C23A 1.294(7)
O7A C23A 1.239(7)
C1A H1AC 0.9900
C1A H1AD 0.9900
C1A C5A 1.553(8)
C2A H2AA 0.9900
C2A H2AB 0.9900
C2A C3A 1.506(9)
C3A H3AA 0.9900
C3A H3AB 0.9900
C3A C4A 1.543(8)
C4A H4A 1.0000
C4A C5A 1.548(7)
C4A C14A 1.516(8)
C5A H5A 1.0000
C5A C6A 1.521(7)
C6A H6AA 0.9900
C6A H6AB 0.9900
C7A C8A 1.370(8)
C7A C12A 1.416(8)
C8A H8A 0.9500
C8A C9A 1.411(8)
C9A H9A 0.9500
C9A C10A 1.366(10)
C10A C11A 1.373(10)
C11A C12A 1.355(8)
C12A H12A 0.9500
C13A H13A 0.9900
C13A H13B 0.9900
C14A C15A 1.397(8)
C14A C19A 1.366(9)
C15A H15A 0.9500
C15A C16A 1.410(9)
C16A H16A 0.9500
C16A C17A 1.357(12)
C17A C18A 1.402(12)
C17A F1A 1.369(8)
C18A H18A 0.9500
C18A C19A 1.399(10)
C19A H19A 0.9500
C20A C21A 1.491(9)
C21A H21A 0.9500
C21A C22A 1.328(9)
C22A H22A 0.9500
C22A C23A 1.488(8)
N1B H1BA 0.9100
N1B H1BB 0.9100
N1B C1B 1.494(7)
N1B C2B 1.498(8)
O1B C6B 1.442(6)
O1B C7B 1.384(7)
O2B C10B 1.362(8)
O2B C13B 1.416(9)
O3B C11B 1.370(7)
O3B C13B 1.451(8)
O4B C20B 1.241(8)
O5B C20B 1.275(8)
O6B H6B 0.8426
O6B C23B 1.292(7)
O7B C23B 1.233(7)
C1B H1BC 0.9900
C1B H1BD 0.9900
C1B C5B 1.544(7)
C2B H2BA 0.9900
C2B H2BB 0.9900
C2B C3B 1.493(9)
C3B H3BA 0.9900
C3B H3BB 0.9900
C3B C4B 1.543(8)
C4B H4B 1.0000
C4B C5B 1.536(7)
C4B C14B 1.496(8)
C5B H5B 1.0000
C5B C6B 1.528(7)
C6B H6BA 0.9900
C6B H6BB 0.9900
C7B C8B 1.366(9)
C7B C12B 1.414(7)
C8B H8B 0.9500
C8B C9B 1.399(9)
C9B H9B 0.9500
C9B C10B 1.380(9)
C10B C11B 1.375(9)
C11B C12B 1.358(8)
C12B H12B 0.9500
C13B H13C 0.9900
C13B H13D 0.9900
C14B C15B 1.405(9)
C14B C19B 1.401(9)
C15B H15B 0.9500
C15B C16B 1.378(10)
C16B H16B 0.9500
C16B C17B 1.365(13)
C17B C18B 1.370(13)
C17B F1B 1.368(8)
C18B H18B 0.9500
C18B C19B 1.382(10)
C19B H19B 0.9500
C20B C21B 1.495(9)
C21B H21B 0.9500
C21B C22B 1.331(9)
C22B H22B 0.9500
C22B C23B 1.495(7)
N1C H1CA 0.9100
N1C H1CB 0.9100
N1C C1C 1.488(7)
N1C C2C 1.494(8)
O1C C6C 1.424(7)
O1C C7C 1.373(7)
O2C C10C 1.384(9)
O2C C13C 1.434(12)
O3C C11C 1.374(8)
O3C C13C 1.426(10)
O4C C20C 1.246(8)
O5C C20C 1.276(8)
O6C H6C 0.8395
O6C C23C 1.277(7)
O7C C23C 1.238(7)
C1C H1CC 0.9900
C1C H1CD 0.9900
C1C C5C 1.518(8)
C2C H2CA 0.9900
C2C H2CB 0.9900
C2C C3C 1.512(9)
C3C H3CA 0.9900
C3C H3CB 0.9900
C3C C4C 1.527(8)
C4C H4C 1.0000
C4C C5C 1.550(8)
C4C C14C 1.517(8)
C5C H5C 1.0000
C5C C6C 1.529(7)
C6C H6CA 0.9900
C6C H6CB 0.9900
C7C C8C 1.375(9)
C7C C12C 1.414(8)
C8C H8C 0.9500
C8C C9C 1.400(9)
C9C H9C 0.9500
C9C C10C 1.376(11)
C10C C11C 1.369(11)
C11C C12C 1.366(9)
C12C H12C 0.9500
C13C H13E 0.9900
C13C H13F 0.9900
C14C C15C 1.378(10)
C14C C19C 1.394(9)
C15C H15C 0.9500
C15C C16C 1.395(11)
C16C H16C 0.9500
C16C C17C 1.373(11)
C17C C18C 1.355(11)
C17C F1C 1.369(8)
C18C H18C 0.9500
C18C C19C 1.402(9)
C19C H19C 0.9500
C20C C21C 1.497(8)
C21C H21C 0.9500
C21C C22C 1.351(9)
C22C H22C 0.9500
C22C C23C 1.499(8)
N1D H1DA 0.9100
N1D H1DB 0.9100
N1D C1D 1.496(8)
N1D C2D 1.506(8)
O1D C6D 1.424(7)
O1D C7D 1.387(7)
O2D C10D 1.382(9)
O2D C13D 1.439(9)
O3D C11D 1.366(8)
O3D C13D 1.435(8)
O4D C20D 1.256(8)
O5D C20D 1.260(8)
O6D H6D 0.8428
O6D C23D 1.280(7)
O7D C23D 1.243(7)
C1D H1DC 0.9900
C1D H1DD 0.9900
C1D C5D 1.516(8)
C2D H2DA 0.9900
C2D H2DB 0.9900
C2D C3D 1.500(9)
C3D H3DA 0.9900
C3D H3DB 0.9900
C3D C4D 1.549(8)
C4D H4D 1.0000
C4D C5D 1.530(7)
C4D C14D 1.511(8)
C5D H5D 1.0000
C5D C6D 1.530(8)
C6D H6DA 0.9900
C6D H6DB 0.9900
C7D C8D 1.388(9)
C7D C12D 1.388(8)
C8D H8D 0.9500
C8D C9D 1.409(9)
C9D H9D 0.9500
C9D C10D 1.360(10)
C10D C11D 1.375(9)
C11D C12D 1.375(8)
C12D H12D 0.9500
C13D H13G 0.9900
C13D H13H 0.9900
C14D C15D 1.388(10)
C14D C19D 1.401(9)
C15D H15D 0.9500
C15D C16D 1.376(12)
C16D H16D 0.9500
C16D C17D 1.378(13)
C17D C18D 1.359(12)
C17D F1D 1.385(8)
C18D H18D 0.9500
C18D C19D 1.385(10)
C19D H19D 0.9500
C20D C21D 1.512(8)
C21D H21D 0.9500
C21D C22D 1.349(9)
C22D H22D 0.9500
C22D C23D 1.501(8)

loop_
_geom_torsion_atom_site_label_1
_geom_torsion_atom_site_label_2
_geom_torsion_atom_site_label_3
_geom_torsion_atom_site_label_4
_geom_torsion
N1A C1A C5A C4A -51.2(6)
N1A C1A C5A C6A -172.0(4)
N1A C2A C3A C4A 57.3(6)
O1A C7A C8A C9A -176.6(6)
O1A C7A C12A C11A 176.1(5)
O2A C10A C11A O3A -0.5(10)
O2A C10A C11A C12A -177.3(7)
O3A C11A C12A C7A -175.0(7)
O4A C20A C21A C22A -177.2(6)
O5A C20A C21A C22A 1.6(10)
C1A N1A C2A C3A -57.0(7)
C1A C5A C6A O1A -70.0(5)
C2A N1A C1A C5A 54.0(6)
C2A C3A C4A C5A -55.4(6)
C2A C3A C4A C14A -178.2(5)
C3A C4A C5A C1A 51.7(6)
C3A C4A C5A C6A 173.4(5)
C3A C4A C14A C15A 60.5(7)
C3A C4A C14A C19A -122.4(6)
C4A C5A C6A O1A 167.4(4)
C4A C14A C15A C16A 177.4(5)
C4A C14A C19A C18A -178.2(6)
C5A C4A C14A C15A -61.3(6)
C5A C4A C14A C19A 115.7(6)
C6A O1A C7A C8A 7.0(8)
C6A O1A C7A C12A -171.8(5)
C7A O1A C6A C5A 174.9(4)
C7A C8A C9A C10A 0.2(11)
C8A C7A C12A C11A -2.8(9)
C8A C9A C10A O2A 176.2(8)
C8A C9A C10A C11A -1.8(12)
C9A C10A C11A O3A 177.8(7)
C9A C10A C11A C12A 1.1(12)
C10A O2A C13A O3A 10.9(10)
C10A C11A C12A C7A 1.2(10)
C11A O3A C13A O2A -11.1(9)
C12A C7A C8A C9A 2.2(10)
C13A O2A C10A C9A 175.4(9)
C13A O2A C10A C11A -6.5(10)
C13A O3A C11A C10A 7.2(9)
C13A O3A C11A C12A -176.3(8)
C14A C4A C5A C1A 173.8(4)
C14A C4A C5A C6A -64.4(6)
C14A C15A C16A C17A -1.9(9)
C15A C14A C19A C18A -1.2(10)
C15A C16A C17A C18A 4.5(10)
C15A C16A C17A F1A 178.4(6)
C16A C17A C18A C19A -5.2(11)
C17A C18A C19A C14A 3.4(11)
C19A C14A C15A C16A 0.3(8)
C20A C21A C22A C23A -4.7(11)
C21A C22A C23A O6A 4.1(10)
C21A C22A C23A O7A -174.6(6)
F1A C17A C18A C19A -179.3(6)
N1B C1B C5B C4B -53.0(6)
N1B C1B C5B C6B -174.4(4)
N1B C2B C3B C4B 57.6(7)
O1B C7B C8B C9B -176.4(6)
O1B C7B C12B C11B 176.4(5)
O2B C10B C11B O3B -0.7(9)
O2B C10B C11B C12B -177.8(7)
O3B C11B C12B C7B -175.8(6)
O4B C20B C21B C22B -179.4(6)
O5B C20B C21B C22B 1.1(10)
C1B N1B C2B C3B -58.0(7)
C1B C5B C6B O1B -68.9(6)
C2B N1B C1B C5B 55.6(6)
C2B C3B C4B C5B -55.9(6)
C2B C3B C4B C14B 179.9(5)
C3B C4B C5B C1B 52.7(6)
C3B C4B C5B C6B 174.4(4)
C3B C4B C14B C15B -114.5(6)
C3B C4B C14B C19B 66.9(7)
C4B C5B C6B O1B 168.4(4)
C4B C14B C15B C16B -179.2(6)
C4B C14B C19B C18B 178.2(6)
C5B C4B C14B C15B 122.6(6)
C5B C4B C14B C19B -56.1(7)
C6B O1B C7B C8B 6.9(8)
C6B O1B C7B C12B -172.1(5)
C7B O1B C6B C5B 174.7(4)
C7B C8B C9B C10B -0.6(11)
C8B C7B C12B C11B -2.6(8)
C8B C9B C10B O2B 177.5(8)
C8B C9B C10B C11B -1.1(12)
C9B C10B C11B O3B 178.1(7)
C9B C10B C11B C12B 1.0(11)
C10B O2B C13B O3B 9.6(10)
C10B C11B C12B C7B 0.8(9)
C11B O3B C13B O2B -10.0(9)
C12B C7B C8B C9B 2.5(10)
C13B O2B C10B C9B 175.6(9)
C13B O2B C10B C11B -5.7(10)
C13B O3B C11B C10B 6.6(8)
C13B O3B C11B C12B -176.4(6)
C14B C4B C5B C1B 175.9(5)
C14B C4B C5B C6B -62.4(6)
C14B C15B C16B C17B 1.9(11)
C15B C14B C19B C18B -0.5(9)
C15B C16B C17B C18B -2.3(12)
C15B C16B C17B F1B 179.4(7)
C16B C17B C18B C19B 1.3(11)
C17B C18B C19B C14B 0.2(10)
C19B C14B C15B C16B -0.6(10)
C20B C21B C22B C23B -3.3(11)
C21B C22B C23B O6B 2.0(9)
C21B C22B C23B O7B -178.3(6)
F1B C17B C18B C19B 179.6(7)
N1C C1C C5C C4C -51.2(6)
N1C C1C C5C C6C -171.7(4)
N1C C2C C3C C4C 57.0(7)
O1C C7C C8C C9C -179.5(6)
O1C C7C C12C C11C 176.3(5)
O2C C10C C11C O3C 1.0(10)
O2C C10C C11C C12C -179.5(7)
O3C C11C C12C C7C -176.4(6)
O4C C20C C21C C22C -177.2(6)
O5C C20C C21C C22C 2.3(10)
C1C N1C C2C C3C -57.7(6)
C1C C5C C6C O1C -68.4(6)
C2C N1C C1C C5C 54.9(6)
C2C C3C C4C C5C -52.9(7)
C2C C3C C4C C14C -176.4(5)
C3C C4C C5C C1C 50.0(6)
C3C C4C C5C C6C 171.2(5)
C3C C4C C14C C15C -127.2(6)
C3C C4C C14C C19C 55.8(7)
C4C C5C C6C O1C 168.3(4)
C4C C14C C15C C16C -177.2(6)
C4C C14C C19C C18C 177.7(5)
C5C C4C C14C C15C 109.6(6)
C5C C4C C14C C19C -67.3(6)
C6C O1C C7C C8C 4.7(8)
C6C O1C C7C C12C -174.6(5)
C7C O1C C6C C5C 178.7(4)
C7C C8C C9C C10C 2.5(11)
C8C C7C C12C C11C -3.0(9)
C8C C9C C10C O2C 175.6(8)
C8C C9C C10C C11C -1.4(12)
C9C C10C C11C O3C 178.5(8)
C9C C10C C11C C12C -2.0(12)
C10C O2C C13C O3C 6.5(11)
C10C C11C C12C C7C 4.1(10)
C11C O3C C13C O2C -6.0(10)
C12C C7C C8C C9C -0.3(10)
C13C O2C C10C C9C 178.1(9)
C13C O2C C10C C11C -4.6(10)
C13C O3C C11C C10C 3.1(9)
C13C O3C C11C C12C -176.3(7)
C14C C4C C5C C1C 173.8(5)
C14C C4C C5C C6C -64.9(6)
C14C C15C C16C C17C 0.4(11)
C15C C14C C19C C18C 0.6(9)
C15C C16C C17C C18C -1.0(11)
C15C C16C C17C F1C 179.7(7)
C16C C17C C18C C19C 1.4(10)
C17C C18C C19C C14C -1.2(9)
C19C C14C C15C C16C -0.2(10)
C20C C21C C22C C23C -7.1(10)
C21C C22C C23C O6C 7.0(10)
C21C C22C C23C O7C -173.5(6)
F1C C17C C18C C19C -179.3(6)
N1D C1D C5D C4D -52.1(6)
N1D C1D C5D C6D -174.0(5)
N1D C2D C3D C4D 58.0(6)
O1D C7D C8D C9D -177.2(6)
O1D C7D C12D C11D 177.2(5)
O2D C10D C11D O3D -0.1(9)
O2D C10D C11D C12D -177.3(7)
O3D C11D C12D C7D -176.7(6)
O4D C20D C21D C22D 179.7(6)
O5D C20D C21D C22D -1.2(10)
C1D N1D C2D C3D -58.5(6)
C1D C5D C6D O1D -67.9(6)
C2D N1D C1D C5D 55.5(6)
C2D C3D C4D C5D -55.5(7)
C2D C3D C4D C14D -178.9(5)
C3D C4D C5D C1D 51.8(6)
C3D C4D C5D C6D 173.5(5)
C3D C4D C14D C15D -115.4(6)
C3D C4D C14D C19D 63.4(7)
C4D C5D C6D O1D 168.7(4)
C4D C14D C15D C16D -177.3(7)
C4D C14D C19D C18D 178.9(6)
C5D C4D C14D C15D 121.7(6)
C5D C4D C14D C19D -59.5(7)
C6D O1D C7D C8D 4.9(8)
C6D O1D C7D C12D -173.7(5)
C7D O1D C6D C5D 176.4(5)
C7D C8D C9D C10D 0.2(11)
C8D C7D C12D C11D -1.5(9)
C8D C9D C10D O2D 177.0(8)
C8D C9D C10D C11D -1.6(12)
C9D C10D C11D O3D 178.7(7)
C9D C10D C11D C12D 1.5(12)
C10D O2D C13D O3D 5.2(10)
C10D C11D C12D C7D 0.1(10)
C11D O3D C13D O2D -5.3(9)
C12D C7D C8D C9D 1.3(10)
C13D O2D C10D C9D 178.1(9)
C13D O2D C10D C11D -3.2(10)
C13D O3D C11D C10D 3.4(8)
C13D O3D C11D C12D -179.5(7)
C14D C4D C5D C1D 174.6(5)
C14D C4D C5D C6D -63.6(6)
C14D C15D C16D C17D -4.1(12)
C15D C14D C19D C18D -2.3(10)
C15D C16D C17D C18D 2.9(13)
C15D C16D C17D F1D -178.1(7)
C16D C17D C18D C19D -1.3(11)
C17D C18D C19D C14D 1.0(10)
C19D C14D C15D C16D 3.9(10)
C20D C21D C22D C23D -0.4(10)
C21D C22D C23D O6D -1.0(9)
C21D C22D C23D O7D -179.6(6)
F1D C17D C18D C19D 179.7(6)

loop_
_twin_individual_id
_twin_individual_mass_fraction_refined
1 0.7444(18)
2 0.2556(18)
